data_4324793
loop_
_publ_author_name
'Ramachandran Azhakar'
'Sankaranarayana Pillai Sarish'
'Ga\<sper Tav\<car'
'Herbert W. Roesky'
'Jakob Hey'
'Dietmar Stalke'
'Debasis Koley'

_publ_section_title
;
 Formation of Silicon Centered Spirocyclic Compounds: Reaction of
 N-Heterocyclic Stable Silylene with Benzoylpyridine, Diisopropyl
 Azodicarboxylate, and 1,2-Diphenylhydrazine
;
_journal_name_full 'Inorganic Chemistry'
_journal_page_first 3028
_journal_page_last 3036
_journal_paper_doi 10.1021/ic102566c
_journal_volume 50
_journal_year 2011
_chemical_formula_moiety 'C41 H50 N4 Si'
_chemical_formula_sum 'C41 H50 N4 Si'
_chemical_formula_weight 626.94
_chemical_name_systematic
; 
 ? 
;
_space_group_IT_number 2
_symmetry_cell_setting triclinic
_symmetry_space_group_name_Hall '-P 1'
_symmetry_space_group_name_H-M 'P -1'
_atom_sites_solution_hydrogens geom
_atom_sites_solution_primary direct
_atom_sites_solution_secondary difmap
_audit_creation_method SHELXL-97
_cell_angle_alpha 92.357(3)
_cell_angle_beta 93.727(3)
_cell_angle_gamma 90.731(4)
_cell_formula_units_Z 2
_cell_length_a 10.9890(17)
_cell_length_b 12.566(2)
_cell_length_c 12.909(2)
_cell_measurement_reflns_used 2031
_cell_measurement_temperature 80(2)
_cell_measurement_theta_max 21.217
_cell_measurement_theta_min 2.218
_cell_volume 1777.1(5)
_computing_cell_refinement 'SAINT V7.68A'
_computing_data_collection 'APEX2 v2008.11'
_computing_data_reduction 'SAINT V7.46A'
_computing_molecular_graphics 'XP in SHELXTL Version 2008/3'
_computing_publication_material 'XP in SHELXTL Version 2008/3'
_computing_structure_refinement 'SHELXL in SHELXTL Version 2008/3'
_computing_structure_solution 'SHELXS in SHELXTL Version 2008/3'
_diffrn_ambient_temperature 80(2)
_diffrn_measured_fraction_theta_full 0.996
_diffrn_measured_fraction_theta_max 0.996
_diffrn_measurement_device_type 'Bruker SMART APEX II Ultra'
_diffrn_measurement_method 'omega scans and phi scans'
_diffrn_radiation_monochromator 'INCOATEC Helios mirror optics'
_diffrn_radiation_source 'Bruker TXS-Mo rotating anode'
_diffrn_radiation_type MoK\a
_diffrn_radiation_wavelength 0.71073
_diffrn_reflns_av_R_equivalents 0.0487
_diffrn_reflns_av_sigmaI/netI 0.0472
_diffrn_reflns_limit_h_max 12
_diffrn_reflns_limit_h_min -13
_diffrn_reflns_limit_k_max 15
_diffrn_reflns_limit_k_min -10
_diffrn_reflns_limit_l_max 15
_diffrn_reflns_limit_l_min -15
_diffrn_reflns_number 29684
_diffrn_reflns_theta_full 25.35
_diffrn_reflns_theta_max 25.35
_diffrn_reflns_theta_min 1.58
_exptl_absorpt_coefficient_mu 0.100
_exptl_absorpt_correction_T_max 0.99
_exptl_absorpt_correction_T_min 0.9276
_exptl_absorpt_correction_type multi-scan
_exptl_absorpt_process_details SADABS-2008/1
_exptl_crystal_colour colourless
_exptl_crystal_density_diffrn 1.172
_exptl_crystal_description block
_exptl_crystal_F_000 676
_exptl_crystal_size_max 0.20
_exptl_crystal_size_mid 0.12
_exptl_crystal_size_min 0.06
_refine_diff_density_max 0.255
_refine_diff_density_min -0.323
_refine_diff_density_rms 0.044
_refine_ls_extinction_method none
_refine_ls_goodness_of_fit_ref 1.030
_refine_ls_hydrogen_treatment mixed
_refine_ls_matrix_type full
_refine_ls_number_parameters 427
_refine_ls_number_reflns 6480
_refine_ls_number_restraints 1
_refine_ls_restrained_S_all 1.030
_refine_ls_R_factor_all 0.0584
_refine_ls_R_factor_gt 0.0405
_refine_ls_shift/su_max 0.001
_refine_ls_shift/su_mean 0.000
_refine_ls_structure_factor_coef Fsqd
_refine_ls_weighting_details 'calc w=1/[\s^2^(Fo^2^)+(0.0392P)^2^+0.5671P] where P=(Fo^2^+2Fc^2^)/3'
_refine_ls_weighting_scheme calc
_refine_ls_wR_factor_gt 0.0895
_refine_ls_wR_factor_ref 0.0979
_reflns_number_gt 4992
_reflns_number_total 6480
_reflns_threshold_expression >2sigma(I)
_cod_data_source_file ic102566c_si_004.cif
_cod_data_source_block p-1
_cod_database_code 4324793

loop_
_symmetry_equiv_pos_as_xyz
'x, y, z'
'-x, -y, -z'

loop_
_atom_site_label
_atom_site_type_symbol
_atom_site_fract_x
_atom_site_fract_y
_atom_site_fract_z
_atom_site_U_iso_or_equiv
_atom_site_adp_type
_atom_site_occupancy
_atom_site_symmetry_multiplicity
_atom_site_calc_flag
_atom_site_refinement_flags
C1 C 0.51571(16) 0.58334(15) 0.15476(14) 0.0249(4) Uani 1 1 d .
H1A H 0.6021 0.5976 0.1748 0.037 Uiso 1 1 calc R
H1B H 0.5015 0.5885 0.0794 0.037 Uiso 1 1 calc R
H1C H 0.4935 0.5115 0.1745 0.037 Uiso 1 1 calc R
C2 C 0.43997(15) 0.66279(13) 0.20864(13) 0.0168(4) Uani 1 1 d .
C3 C 0.48956(15) 0.73101(13) 0.28359(13) 0.0177(4) Uani 1 1 d .
H3 H 0.5749 0.7254 0.2987 0.021 Uiso 1 1 calc R
C4 C 0.42897(15) 0.81170(13) 0.34392(13) 0.0169(4) Uani 1 1 d .
C5 C 0.49489(16) 0.88551(14) 0.40334(14) 0.0236(4) Uani 1 1 d .
H5A H 0.4547 0.9376 0.4436 0.028 Uiso 1 1 calc R
H5B H 0.5814 0.8854 0.4048 0.028 Uiso 1 1 calc R
C6 C 0.27436(14) 0.62901(13) 0.07507(12) 0.0155(4) Uani 1 1 d .
C7 C 0.28290(15) 0.70490(14) -0.00195(13) 0.0182(4) Uani 1 1 d .
C8 C 0.25051(16) 0.67214(15) -0.10456(13) 0.0231(4) Uani 1 1 d .
H8 H 0.2567 0.7214 -0.1579 0.028 Uiso 1 1 calc R
C9 C 0.20960(16) 0.56948(15) -0.13023(13) 0.0234(4) Uani 1 1 d .
H9 H 0.1875 0.5489 -0.2006 0.028 Uiso 1 1 calc R
C10 C 0.20082(16) 0.49675(14) -0.05380(13) 0.0211(4) Uani 1 1 d .
H10 H 0.1714 0.4267 -0.0722 0.025 Uiso 1 1 calc R
C11 C 0.23422(15) 0.52411(13) 0.04986(13) 0.0168(4) Uani 1 1 d .
C12 C 0.32960(16) 0.81796(14) 0.02304(14) 0.0224(4) Uani 1 1 d .
H12 H 0.3186 0.8346 0.0983 0.027 Uiso 1 1 calc R
C13 C 0.46588(17) 0.82866(15) 0.00642(16) 0.0297(5) Uani 1 1 d .
H13A H 0.5113 0.7776 0.0487 0.045 Uiso 1 1 calc R
H13B H 0.4943 0.9012 0.0270 0.045 Uiso 1 1 calc R
H13C H 0.4792 0.8141 -0.0671 0.045 Uiso 1 1 calc R
C14 C 0.25986(18) 0.90161(15) -0.03987(15) 0.0300(5) Uani 1 1 d .
H14A H 0.2810 0.8956 -0.1124 0.045 Uiso 1 1 calc R
H14B H 0.2821 0.9730 -0.0108 0.045 Uiso 1 1 calc R
H14C H 0.1719 0.8896 -0.0365 0.045 Uiso 1 1 calc R
C15 C 0.22768(15) 0.44006(13) 0.13020(13) 0.0189(4) Uani 1 1 d .
H15 H 0.2630 0.4718 0.1981 0.023 Uiso 1 1 calc R
C16 C 0.30281(18) 0.34209(14) 0.10252(15) 0.0277(4) Uani 1 1 d .
H16A H 0.2659 0.3059 0.0392 0.042 Uiso 1 1 calc R
H16B H 0.3042 0.2932 0.1598 0.042 Uiso 1 1 calc R
H16C H 0.3864 0.3646 0.0909 0.042 Uiso 1 1 calc R
C17 C 0.09506(17) 0.40799(15) 0.14409(14) 0.0268(4) Uani 1 1 d .
H17A H 0.0497 0.4709 0.1656 0.040 Uiso 1 1 calc R
H17B H 0.0927 0.3548 0.1974 0.040 Uiso 1 1 calc R
H17C H 0.0579 0.3777 0.0781 0.040 Uiso 1 1 calc R
C18 C 0.24197(15) 0.88487(13) 0.40622(13) 0.0172(4) Uani 1 1 d .
C19 C 0.19975(15) 0.98105(14) 0.36575(14) 0.0206(4) Uani 1 1 d .
C20 C 0.15064(17) 1.05534(15) 0.43366(15) 0.0282(5) Uani 1 1 d .
H20 H 0.1211 1.1204 0.4077 0.034 Uiso 1 1 calc R
C21 C 0.14388(17) 1.03679(16) 0.53759(15) 0.0306(5) Uani 1 1 d .
H21 H 0.1105 1.0888 0.5826 0.037 Uiso 1 1 calc R
C22 C 0.18583(16) 0.94222(15) 0.57600(15) 0.0266(4) Uani 1 1 d .
H22 H 0.1804 0.9297 0.6476 0.032 Uiso 1 1 calc R
C23 C 0.23602(15) 0.86457(14) 0.51215(13) 0.0196(4) Uani 1 1 d .
C24 C 0.21209(16) 1.00839(14) 0.25343(14) 0.0235(4) Uani 1 1 d .
H24 H 0.2142 0.9398 0.2115 0.028 Uiso 1 1 calc R
C25 C 0.33188(18) 1.06849(16) 0.24075(16) 0.0338(5) Uani 1 1 d .
H25A H 0.3334 1.1356 0.2824 0.051 Uiso 1 1 calc R
H25B H 0.3383 1.0837 0.1674 0.051 Uiso 1 1 calc R
H25C H 0.4006 1.0247 0.2643 0.051 Uiso 1 1 calc R
C26 C 0.10437(18) 1.07231(15) 0.20850(16) 0.0323(5) Uani 1 1 d .
H26A H 0.0277 1.0363 0.2218 0.048 Uiso 1 1 calc R
H26B H 0.1101 1.0775 0.1334 0.048 Uiso 1 1 calc R
H26C H 0.1065 1.1440 0.2416 0.048 Uiso 1 1 calc R
C27 C 0.28273(16) 0.76290(15) 0.55933(13) 0.0224(4) Uani 1 1 d .
H27 H 0.3174 0.7181 0.5029 0.027 Uiso 1 1 calc R
C28 C 0.17888(18) 0.69953(16) 0.60170(14) 0.0306(5) Uani 1 1 d .
H28A H 0.1474 0.7395 0.6607 0.046 Uiso 1 1 calc R
H28B H 0.2092 0.6307 0.6245 0.046 Uiso 1 1 calc R
H28C H 0.1134 0.6877 0.5471 0.046 Uiso 1 1 calc R
C29 C 0.38468(18) 0.78620(17) 0.64427(14) 0.0317(5) Uani 1 1 d .
H29A H 0.4533 0.8217 0.6143 0.048 Uiso 1 1 calc R
H29B H 0.4120 0.7192 0.6736 0.048 Uiso 1 1 calc R
H29C H 0.3539 0.8326 0.6992 0.048 Uiso 1 1 calc R
C30 C 0.05968(14) 0.74698(13) 0.21723(12) 0.0145(4) Uani 1 1 d .
C31 C 0.01509(16) 0.81650(14) 0.14193(13) 0.0191(4) Uani 1 1 d .
H31 H 0.0705 0.8511 0.1003 0.023 Uiso 1 1 calc R
C32 C -0.10824(16) 0.83533(14) 0.12746(14) 0.0228(4) Uani 1 1 d .
H32 H -0.1371 0.8824 0.0759 0.027 Uiso 1 1 calc R
C33 C -0.19032(16) 0.78577(14) 0.18805(13) 0.0215(4) Uani 1 1 d .
H33 H -0.2746 0.8017 0.1798 0.026 Uiso 1 1 calc R
C34 C -0.15070(15) 0.71365(14) 0.26008(13) 0.0189(4) Uani 1 1 d .
H34 H -0.2070 0.6787 0.3006 0.023 Uiso 1 1 calc R
C35 C -0.02574(15) 0.69315(13) 0.27224(12) 0.0152(4) Uani 1 1 d .
C36 C 0.19939(15) 0.52278(13) 0.38803(12) 0.0151(4) Uani 1 1 d .
C37 C 0.32602(15) 0.51367(14) 0.40163(13) 0.0186(4) Uani 1 1 d .
H37 H 0.3772 0.5710 0.3846 0.022 Uiso 1 1 calc R
C38 C 0.37760(16) 0.42178(14) 0.43976(13) 0.0223(4) Uani 1 1 d .
H38 H 0.4639 0.4164 0.4471 0.027 Uiso 1 1 calc R
C39 C 0.30545(17) 0.33789(15) 0.46718(14) 0.0250(4) Uani 1 1 d .
H39 H 0.3411 0.2749 0.4928 0.030 Uiso 1 1 calc R
C40 C 0.18004(17) 0.34785(14) 0.45642(13) 0.0227(4) Uani 1 1 d .
H40 H 0.1294 0.2914 0.4763 0.027 Uiso 1 1 calc R
C41 C 0.12654(16) 0.43862(13) 0.41715(13) 0.0190(4) Uani 1 1 d .
H41 H 0.0402 0.4435 0.4101 0.023 Uiso 1 1 calc R
N1 N 0.31276(12) 0.66069(11) 0.18203(10) 0.0144(3) Uani 1 1 d .
N2 N 0.29933(12) 0.80772(11) 0.33837(10) 0.0148(3) Uani 1 1 d .
N3 N 0.01785(12) 0.61380(11) 0.33758(11) 0.0162(3) Uani 1 1 d D
H3A H -0.0096(16) 0.6197(14) 0.4023(11) 0.019 Uiso 1 1 d D
N4 N 0.14940(12) 0.61461(11) 0.34552(10) 0.0153(3) Uani 1 1 d .
Si1 Si 0.21300(4) 0.71040(4) 0.26834(3) 0.01330(12) Uani 1 1 d .

loop_
_atom_site_aniso_label
_atom_site_aniso_U_11
_atom_site_aniso_U_22
_atom_site_aniso_U_33
_atom_site_aniso_U_23
_atom_site_aniso_U_13
_atom_site_aniso_U_12
C1 0.0169(9) 0.0288(11) 0.0293(10) -0.0025(8) 0.0040(8) 0.0030(8)
C2 0.0140(9) 0.0175(9) 0.0194(9) 0.0052(7) 0.0020(7) 0.0013(7)
C3 0.0121(8) 0.0202(10) 0.0213(9) 0.0043(8) 0.0015(7) 0.0018(7)
C4 0.0146(9) 0.0183(9) 0.0183(9) 0.0047(7) 0.0013(7) -0.0011(7)
C5 0.0172(9) 0.0236(10) 0.0297(11) -0.0035(8) 0.0023(8) -0.0028(8)
C6 0.0128(8) 0.0202(9) 0.0136(8) -0.0018(7) 0.0020(7) 0.0025(7)
C7 0.0169(9) 0.0206(10) 0.0179(9) 0.0024(7) 0.0054(7) 0.0046(7)
C8 0.0255(10) 0.0275(11) 0.0173(9) 0.0057(8) 0.0052(8) 0.0054(8)
C9 0.0238(10) 0.0324(11) 0.0137(9) -0.0018(8) 0.0003(7) 0.0040(8)
C10 0.0203(9) 0.0227(10) 0.0199(9) -0.0024(8) 0.0013(7) 0.0031(8)
C11 0.0139(8) 0.0192(9) 0.0176(9) 0.0001(7) 0.0031(7) 0.0042(7)
C12 0.0259(10) 0.0201(10) 0.0223(10) 0.0037(8) 0.0085(8) 0.0023(8)
C13 0.0278(11) 0.0228(11) 0.0396(12) 0.0048(9) 0.0085(9) -0.0020(8)
C14 0.0373(12) 0.0254(11) 0.0291(11) 0.0093(9) 0.0101(9) 0.0054(9)
C15 0.0224(10) 0.0163(9) 0.0179(9) -0.0004(7) 0.0016(7) -0.0003(7)
C16 0.0372(12) 0.0189(10) 0.0272(11) 0.0016(8) 0.0023(9) 0.0048(8)
C17 0.0299(11) 0.0261(11) 0.0245(10) -0.0009(8) 0.0056(8) -0.0051(8)
C18 0.0134(9) 0.0174(9) 0.0203(9) -0.0046(7) 0.0017(7) -0.0029(7)
C19 0.0168(9) 0.0172(9) 0.0274(10) -0.0029(8) 0.0012(7) -0.0032(7)
C20 0.0288(11) 0.0190(10) 0.0362(12) -0.0062(9) 0.0024(9) 0.0034(8)
C21 0.0284(11) 0.0289(11) 0.0339(12) -0.0144(9) 0.0067(9) 0.0025(9)
C22 0.0234(10) 0.0322(11) 0.0236(10) -0.0070(8) 0.0044(8) -0.0042(8)
C23 0.0151(9) 0.0224(10) 0.0208(9) -0.0041(8) 0.0012(7) -0.0042(7)
C24 0.0275(10) 0.0149(9) 0.0282(10) 0.0021(8) 0.0019(8) -0.0002(8)
C25 0.0341(12) 0.0280(11) 0.0400(12) 0.0103(9) 0.0021(9) -0.0056(9)
C26 0.0354(12) 0.0228(11) 0.0387(12) 0.0041(9) -0.0002(9) 0.0059(9)
C27 0.0252(10) 0.0266(10) 0.0150(9) -0.0011(8) 0.0011(7) -0.0028(8)
C28 0.0356(12) 0.0378(12) 0.0185(10) 0.0028(9) 0.0029(8) -0.0074(9)
C29 0.0291(11) 0.0422(13) 0.0231(10) -0.0004(9) -0.0026(8) 0.0002(9)
C30 0.0132(8) 0.0142(9) 0.0159(9) -0.0023(7) 0.0015(7) -0.0003(7)
C31 0.0199(9) 0.0183(9) 0.0194(9) 0.0033(7) 0.0012(7) 0.0006(7)
C32 0.0201(9) 0.0247(10) 0.0235(10) 0.0056(8) -0.0038(8) 0.0042(8)
C33 0.0149(9) 0.0238(10) 0.0250(10) -0.0016(8) -0.0022(7) 0.0031(7)
C34 0.0140(9) 0.0217(10) 0.0208(9) -0.0033(8) 0.0027(7) -0.0019(7)
C35 0.0171(9) 0.0131(9) 0.0150(9) -0.0032(7) -0.0004(7) 0.0008(7)
C36 0.0193(9) 0.0147(9) 0.0114(8) 0.0003(7) 0.0020(7) 0.0015(7)
C37 0.0181(9) 0.0193(9) 0.0182(9) 0.0023(7) -0.0008(7) -0.0012(7)
C38 0.0222(10) 0.0248(10) 0.0196(9) 0.0020(8) -0.0018(8) 0.0041(8)
C39 0.0354(11) 0.0189(10) 0.0210(10) 0.0044(8) 0.0011(8) 0.0077(8)
C40 0.0323(11) 0.0166(9) 0.0200(9) 0.0028(8) 0.0068(8) -0.0016(8)
C41 0.0207(9) 0.0202(10) 0.0164(9) 0.0007(7) 0.0042(7) -0.0008(7)
N1 0.0124(7) 0.0164(8) 0.0144(7) 0.0000(6) 0.0012(6) 0.0005(6)
N2 0.0131(7) 0.0148(7) 0.0166(7) -0.0009(6) 0.0025(6) -0.0005(6)
N3 0.0118(7) 0.0216(8) 0.0159(7) 0.0037(6) 0.0041(6) 0.0004(6)
N4 0.0106(7) 0.0179(8) 0.0176(7) 0.0024(6) 0.0006(6) 0.0001(6)
Si1 0.0126(2) 0.0132(2) 0.0142(2) 0.00126(18) 0.00097(18) 0.00058(18)

loop_
_atom_type_symbol
_atom_type_description
_atom_type_scat_dispersion_real
_atom_type_scat_dispersion_imag
_atom_type_scat_source
C C 0.0033 0.0016 'International Tables Vol C Tables 4.2.6.8 and 6.1.1.4'
H H 0.0000 0.0000 'International Tables Vol C Tables 4.2.6.8 and 6.1.1.4'
N N 0.0061 0.0033 'International Tables Vol C Tables 4.2.6.8 and 6.1.1.4'
Si Si 0.0817 0.0704 'International Tables Vol C Tables 4.2.6.8 and 6.1.1.4'

loop_
_geom_angle_atom_site_label_1
_geom_angle_atom_site_label_2
_geom_angle_atom_site_label_3
_geom_angle
C2 C1 H1A 109.5
C2 C1 H1B 109.5
H1A C1 H1B 109.5
C2 C1 H1C 109.5
H1A C1 H1C 109.5
H1B C1 H1C 109.5
C3 C2 N1 121.12(15)
C3 C2 C1 121.25(15)
N1 C2 C1 117.56(15)
C2 C3 C4 128.14(15)
C2 C3 H3 115.9
C4 C3 H3 115.9
C5 C4 N2 122.68(16)
C5 C4 C3 120.35(16)
N2 C4 C3 116.96(14)
C4 C5 H5A 120.0
C4 C5 H5B 120.0
H5A C5 H5B 120.0
C11 C6 C7 121.51(15)
C11 C6 N1 120.04(14)
C7 C6 N1 118.42(15)
C8 C7 C6 117.74(16)
C8 C7 C12 119.78(16)
C6 C7 C12 122.44(15)
C9 C8 C7 121.31(17)
C9 C8 H8 119.3
C7 C8 H8 119.3
C10 C9 C8 120.10(16)
C10 C9 H9 119.9
C8 C9 H9 120.0
C9 C10 C11 121.26(17)
C9 C10 H10 119.4
C11 C10 H10 119.4
C10 C11 C6 118.06(16)
C10 C11 C15 119.19(16)
C6 C11 C15 122.74(15)
C7 C12 C13 111.40(15)
C7 C12 C14 113.25(15)
C13 C12 C14 109.06(15)
C7 C12 H12 107.6
C13 C12 H12 107.6
C14 C12 H12 107.6
C12 C13 H13A 109.5
C12 C13 H13B 109.5
H13A C13 H13B 109.5
C12 C13 H13C 109.5
H13A C13 H13C 109.5
H13B C13 H13C 109.5
C12 C14 H14A 109.5
C12 C14 H14B 109.5
H14A C14 H14B 109.5
C12 C14 H14C 109.5
H14A C14 H14C 109.5
H14B C14 H14C 109.5
C11 C15 C17 110.72(14)
C11 C15 C16 111.73(14)
C17 C15 C16 110.70(15)
C11 C15 H15 107.8
C17 C15 H15 107.8
C16 C15 H15 107.8
C15 C16 H16A 109.5
C15 C16 H16B 109.5
H16A C16 H16B 109.5
C15 C16 H16C 109.5
H16A C16 H16C 109.5
H16B C16 H16C 109.5
C15 C17 H17A 109.5
C15 C17 H17B 109.5
H17A C17 H17B 109.5
C15 C17 H17C 109.5
H17A C17 H17C 109.5
H17B C17 H17C 109.5
C23 C18 C19 121.23(16)
C23 C18 N2 119.36(15)
C19 C18 N2 119.31(15)
C20 C19 C18 117.95(17)
C20 C19 C24 119.42(16)
C18 C19 C24 122.55(16)
C21 C20 C19 121.64(18)
C21 C20 H20 119.2
C19 C20 H20 119.2
C20 C21 C22 119.67(17)
C20 C21 H21 120.2
C22 C21 H21 120.2
C21 C22 C23 121.54(18)
C21 C22 H22 119.2
C23 C22 H22 119.2
C22 C23 C18 117.97(16)
C22 C23 C27 119.12(16)
C18 C23 C27 122.91(15)
C19 C24 C25 111.22(15)
C19 C24 C26 112.99(15)
C25 C24 C26 109.87(15)
C19 C24 H24 107.5
C25 C24 H24 107.5
C26 C24 H24 107.5
C24 C25 H25A 109.5
C24 C25 H25B 109.5
H25A C25 H25B 109.5
C24 C25 H25C 109.5
H25A C25 H25C 109.5
H25B C25 H25C 109.5
C24 C26 H26A 109.5
C24 C26 H26B 109.5
H26A C26 H26B 109.5
C24 C26 H26C 109.5
H26A C26 H26C 109.5
H26B C26 H26C 109.5
C23 C27 C28 110.90(15)
C23 C27 C29 111.53(15)
C28 C27 C29 110.67(15)
C23 C27 H27 107.9
C28 C27 H27 107.9
C29 C27 H27 107.9
C27 C28 H28A 109.5
C27 C28 H28B 109.5
H28A C28 H28B 109.5
C27 C28 H28C 109.5
H28A C28 H28C 109.5
H28B C28 H28C 109.5
C27 C29 H29A 109.5
C27 C29 H29B 109.5
H29A C29 H29B 109.5
C27 C29 H29C 109.5
H29A C29 H29C 109.5
H29B C29 H29C 109.5
C35 C30 C31 117.48(15)
C35 C30 Si1 108.09(11)
C31 C30 Si1 134.38(13)
C32 C31 C30 120.87(16)
C32 C31 H31 119.6
C30 C31 H31 119.6
C31 C32 C33 120.25(16)
C31 C32 H32 119.9
C33 C32 H32 119.9
C34 C33 C32 120.66(16)
C34 C33 H33 119.7
C32 C33 H33 119.7
C33 C34 C35 118.55(16)
C33 C34 H34 120.7
C35 C34 H34 120.7
C30 C35 C34 121.97(15)
C30 C35 N3 117.29(14)
C34 C35 N3 120.68(15)
C41 C36 C37 118.27(15)
C41 C36 N4 122.08(15)
C37 C36 N4 119.66(15)
C38 C37 C36 120.64(17)
C38 C37 H37 119.7
C36 C37 H37 119.7
C39 C38 C37 121.03(17)
C39 C38 H38 119.5
C37 C38 H38 119.5
C38 C39 C40 118.43(16)
C38 C39 H39 120.8
C40 C39 H39 120.8
C39 C40 C41 121.44(17)
C39 C40 H40 119.3
C41 C40 H40 119.3
C40 C41 C36 120.14(16)
C40 C41 H41 119.9
C36 C41 H41 119.9
C2 N1 C6 116.66(13)
C2 N1 Si1 120.36(11)
C6 N1 Si1 122.42(11)
C4 N2 C18 115.35(13)
C4 N2 Si1 123.67(11)
C18 N2 Si1 120.61(11)
C35 N3 N4 110.52(13)
C35 N3 H3A 113.4(11)
N4 N3 H3A 109.1(11)
C36 N4 N3 113.60(13)
C36 N4 Si1 130.87(11)
N3 N4 Si1 112.77(10)
N1 Si1 N2 102.80(7)
N1 Si1 N4 114.71(7)
N2 Si1 N4 113.98(7)
N1 Si1 C30 118.11(7)
N2 Si1 C30 117.28(7)
N4 Si1 C30 90.48(7)

loop_
_geom_bond_atom_site_label_1
_geom_bond_atom_site_label_2
_geom_bond_distance
C1 C2 1.487(2)
C1 H1A 0.9800
C1 H1B 0.9800
C1 H1C 0.9800
C2 C3 1.349(2)
C2 N1 1.417(2)
C3 C4 1.448(2)
C3 H3 0.9500
C4 C5 1.351(2)
C4 N2 1.422(2)
C5 H5A 0.9500
C5 H5B 0.9500
C6 C11 1.403(2)
C6 C7 1.412(2)
C6 N1 1.455(2)
C7 C8 1.393(2)
C7 C12 1.519(2)
C8 C9 1.381(3)
C8 H8 0.9500
C9 C10 1.379(2)
C9 H9 0.9500
C10 C11 1.392(2)
C10 H10 0.9500
C11 C15 1.515(2)
C12 C13 1.532(3)
C12 C14 1.537(2)
C12 H12 1.0000
C13 H13A 0.9800
C13 H13B 0.9800
C13 H13C 0.9800
C14 H14A 0.9800
C14 H14B 0.9800
C14 H14C 0.9800
C15 C17 1.531(2)
C15 C16 1.534(2)
C15 H15 1.0000
C16 H16A 0.9800
C16 H16B 0.9800
C16 H16C 0.9800
C17 H17A 0.9800
C17 H17B 0.9800
C17 H17C 0.9800
C18 C23 1.407(2)
C18 C19 1.408(2)
C18 N2 1.457(2)
C19 C20 1.392(2)
C19 C24 1.518(2)
C20 C21 1.378(3)
C20 H20 0.9500
C21 C22 1.380(3)
C21 H21 0.9500
C22 C23 1.394(2)
C22 H22 0.9500
C23 C27 1.519(2)
C24 C25 1.531(3)
C24 C26 1.535(2)
C24 H24 1.0000
C25 H25A 0.9800
C25 H25B 0.9800
C25 H25C 0.9800
C26 H26A 0.9800
C26 H26B 0.9800
C26 H26C 0.9800
C27 C28 1.526(3)
C27 C29 1.533(2)
C27 H27 1.0000
C28 H28A 0.9800
C28 H28B 0.9800
C28 H28C 0.9800
C29 H29A 0.9800
C29 H29B 0.9800
C29 H29C 0.9800
C30 C35 1.398(2)
C30 C31 1.402(2)
C30 Si1 1.8400(16)
C31 C32 1.381(2)
C31 H31 0.9500
C32 C33 1.390(3)
C32 H32 0.9500
C33 C34 1.379(2)
C33 H33 0.9500
C34 C35 1.400(2)
C34 H34 0.9500
C35 N3 1.401(2)
C36 C41 1.397(2)
C36 C37 1.398(2)
C36 N4 1.401(2)
C37 C38 1.387(2)
C37 H37 0.9500
C38 C39 1.382(3)
C38 H38 0.9500
C39 C40 1.384(3)
C39 H39 0.9500
C40 C41 1.389(2)
C40 H40 0.9500
C41 H41 0.9500
N1 Si1 1.7182(14)
N2 Si1 1.7265(14)
N3 N4 1.4425(18)
N3 H3A 0.907(14)
N4 Si1 1.7600(14)

loop_
_geom_torsion_atom_site_label_1
_geom_torsion_atom_site_label_2
_geom_torsion_atom_site_label_3
_geom_torsion_atom_site_label_4
_geom_torsion
N1 C2 C3 C4 -2.5(3)
C1 C2 C3 C4 -179.28(16)
C2 C3 C4 C5 -168.55(17)
C2 C3 C4 N2 12.4(3)
C11 C6 C7 C8 -0.3(2)
N1 C6 C7 C8 177.44(14)
C11 C6 C7 C12 -178.16(15)
N1 C6 C7 C12 -0.5(2)
C6 C7 C8 C9 1.0(3)
C12 C7 C8 C9 178.94(16)
C7 C8 C9 C10 -0.4(3)
C8 C9 C10 C11 -0.9(3)
C9 C10 C11 C6 1.6(2)
C9 C10 C11 C15 -177.55(15)
C7 C6 C11 C10 -1.0(2)
N1 C6 C11 C10 -178.66(14)
C7 C6 C11 C15 178.11(15)
N1 C6 C11 C15 0.5(2)
C8 C7 C12 C13 -82.7(2)
C6 C7 C12 C13 95.14(19)
C8 C7 C12 C14 40.7(2)
C6 C7 C12 C14 -141.48(16)
C10 C11 C15 C17 -68.0(2)
C6 C11 C15 C17 112.86(18)
C10 C11 C15 C16 55.9(2)
C6 C11 C15 C16 -123.25(17)
C23 C18 C19 C20 -0.6(3)
N2 C18 C19 C20 -177.00(15)
C23 C18 C19 C24 176.06(16)
N2 C18 C19 C24 -0.3(2)
C18 C19 C20 C21 0.5(3)
C24 C19 C20 C21 -176.27(17)
C19 C20 C21 C22 -0.4(3)
C20 C21 C22 C23 0.4(3)
C21 C22 C23 C18 -0.5(3)
C21 C22 C23 C27 178.91(17)
C19 C18 C23 C22 0.6(2)
N2 C18 C23 C22 177.00(15)
C19 C18 C23 C27 -178.79(16)
N2 C18 C23 C27 -2.4(2)
C20 C19 C24 C25 86.1(2)
C18 C19 C24 C25 -90.5(2)
C20 C19 C24 C26 -38.0(2)
C18 C19 C24 C26 145.36(17)
C22 C23 C27 C28 63.8(2)
C18 C23 C27 C28 -116.81(18)
C22 C23 C27 C29 -60.1(2)
C18 C23 C27 C29 119.35(18)
C35 C30 C31 C32 3.7(2)
Si1 C30 C31 C32 -173.35(14)
C30 C31 C32 C33 0.3(3)
C31 C32 C33 C34 -2.9(3)
C32 C33 C34 C35 1.3(3)
C31 C30 C35 C34 -5.4(2)
Si1 C30 C35 C34 172.39(13)
C31 C30 C35 N3 171.97(15)
Si1 C30 C35 N3 -10.24(18)
C33 C34 C35 C30 3.0(2)
C33 C34 C35 N3 -174.31(15)
C41 C36 C37 C38 2.2(2)
N4 C36 C37 C38 -177.46(15)
C36 C37 C38 C39 -1.3(3)
C37 C38 C39 C40 -0.4(3)
C38 C39 C40 C41 1.3(3)
C39 C40 C41 C36 -0.4(3)
C37 C36 C41 C40 -1.3(2)
N4 C36 C41 C40 178.28(15)
C3 C2 N1 C6 150.32(16)
C1 C2 N1 C6 -32.8(2)
C3 C2 N1 Si1 -21.3(2)
C1 C2 N1 Si1 155.57(13)
C11 C6 N1 C2 98.76(18)
C7 C6 N1 C2 -78.97(18)
C11 C6 N1 Si1 -89.76(17)
C7 C6 N1 Si1 92.51(17)
C5 C4 N2 C18 -3.6(2)
C3 C4 N2 C18 175.41(14)
C5 C4 N2 Si1 -176.61(13)
C3 C4 N2 Si1 2.4(2)
C23 C18 N2 C4 -79.47(19)
C19 C18 N2 C4 96.98(18)
C23 C18 N2 Si1 93.78(16)
C19 C18 N2 Si1 -89.78(17)
C30 C35 N3 N4 8.3(2)
C34 C35 N3 N4 -174.31(14)
C41 C36 N4 N3 1.3(2)
C37 C36 N4 N3 -179.06(14)
C41 C36 N4 Si1 -158.15(13)
C37 C36 N4 Si1 21.5(2)
C35 N3 N4 C36 -165.34(13)
C35 N3 N4 Si1 -2.05(16)
C2 N1 Si1 N2 29.09(14)
C6 N1 Si1 N2 -142.08(12)
C2 N1 Si1 N4 -95.18(13)
C6 N1 Si1 N4 93.64(13)
C2 N1 Si1 C30 159.96(12)
C6 N1 Si1 C30 -11.22(16)
C4 N2 Si1 N1 -19.97(14)
C18 N2 Si1 N1 167.37(12)
C4 N2 Si1 N4 104.80(13)
C18 N2 Si1 N4 -67.86(13)
C4 N2 Si1 C30 -151.33(12)
C18 N2 Si1 C30 36.01(15)
C36 N4 Si1 N1 35.13(17)
N3 N4 Si1 N1 -124.47(11)
C36 N4 Si1 N2 -83.00(16)
N3 N4 Si1 N2 117.40(11)
C36 N4 Si1 C30 156.64(15)
N3 N4 Si1 C30 -2.96(11)
C35 C30 Si1 N1 125.73(11)
C31 C30 Si1 N1 -57.01(19)
C35 C30 Si1 N2 -110.34(12)
C31 C30 Si1 N2 66.91(19)
C35 C30 Si1 N4 7.14(12)
C31 C30 Si1 N4 -175.60(17)
